data_7157597
loop_
_publ_author_name
'Dai, Tianzi'
'Cui, Chen'
'Qi, Xueyu'
'Cheng, Yanshu'
'He, Qian'
'Zhang, Xiaofei'
'Luo, Xiaomin'
'Yang, Chunhao'

_publ_section_title
;
 Regioselective synthesis of substituted thiazoles via cascade reactions
 from 3-chlorochromones and thioamides.
;
_journal_issue 31
_journal_name_full 'Organic &amp; biomolecular chemistry'
_journal_page_first 6162
_journal_page_last 6170
_journal_paper_doi 10.1039/d0ob01019g
_journal_volume 18
_journal_year 2020
_chemical_formula_moiety 'C17 H13 N O2 S'
_chemical_formula_sum 'C17 H13 N O2 S'
_chemical_formula_weight 295.34
_space_group_crystal_system orthorhombic
_space_group_IT_number 61
_space_group_name_Hall '-P 2ac 2ab'
_space_group_name_H-M_alt 'P b c a'
_atom_sites_solution_hydrogens geom
_atom_sites_solution_primary dual
_audit_creation_date 2019-03-20
_audit_creation_method
;
Olex2 1.2
(compiled 2018.05.29 svn.r3508 for OlexSys, GUI svn.r5506)
;
_audit_update_record
;
2019-03-22 deposited with the CCDC.	2020-07-17 downloaded from the CCDC.
;
_cell_angle_alpha 90
_cell_angle_beta 90
_cell_angle_gamma 90
_cell_formula_units_Z 8
_cell_length_a 7.6988(2)
_cell_length_b 11.4847(3)
_cell_length_c 30.9861(9)
_cell_measurement_reflns_used 9215
_cell_measurement_temperature 100
_cell_measurement_theta_max 27.476
_cell_measurement_theta_min 2.954
_cell_volume 2739.74(13)
_computing_cell_refinement 'SAINT V8.38A (?, 2016)'
_computing_data_reduction 'SAINT V8.38A (?, 2016)'
_computing_molecular_graphics 'Olex2 (Dolomanov et al., 2009)'
_computing_publication_material 'Olex2 (Dolomanov et al., 2009)'
_computing_structure_refinement 'ShelXL (Sheldrick, 2015)'
_computing_structure_solution 'ShelXT (Sheldrick, 2015)'
_diffrn_ambient_temperature 100.15
_diffrn_measured_fraction_theta_full 0.998
_diffrn_measured_fraction_theta_max 0.997
_diffrn_measurement_device_type 'Bruker APEX-II CCD'
_diffrn_measurement_method '\f and \w scans'
_diffrn_radiation_type MoK\a
_diffrn_radiation_wavelength 0.71073
_diffrn_reflns_av_R_equivalents 0.0890
_diffrn_reflns_av_unetI/netI 0.0431
_diffrn_reflns_Laue_measured_fraction_full 0.998
_diffrn_reflns_Laue_measured_fraction_max 0.997
_diffrn_reflns_limit_h_max 10
_diffrn_reflns_limit_h_min -9
_diffrn_reflns_limit_k_max 14
_diffrn_reflns_limit_k_min -14
_diffrn_reflns_limit_l_max 39
_diffrn_reflns_limit_l_min -40
_diffrn_reflns_number 31015
_diffrn_reflns_point_group_measured_fraction_full 0.998
_diffrn_reflns_point_group_measured_fraction_max 0.997
_diffrn_reflns_theta_full 25.242
_diffrn_reflns_theta_max 27.508
_diffrn_reflns_theta_min 2.629
_diffrn_standards_number 0
_exptl_absorpt_coefficient_mu 0.240
_exptl_absorpt_correction_T_max 0.7456
_exptl_absorpt_correction_T_min 0.6017
_exptl_absorpt_correction_type multi-scan
_exptl_absorpt_process_details
'SADABS-2016/2 (Bruker,2016/2) was used for absorption correction. wR2(int) was 0.1342 before and 0.0714 after correction. The Ratio of minimum to maximum transmission is 0.8070. The \l/2 correction factor is Not present.'
_exptl_crystal_colour colourless
_exptl_crystal_colour_primary colourless
_exptl_crystal_density_diffrn 1.432
_exptl_crystal_description block
_exptl_crystal_F_000 1232
_exptl_crystal_size_max 0.28
_exptl_crystal_size_mid 0.12
_exptl_crystal_size_min 0.11
_refine_diff_density_max 0.392
_refine_diff_density_min -0.299
_refine_diff_density_rms 0.062
_refine_ls_extinction_method none
_refine_ls_goodness_of_fit_ref 1.021
_refine_ls_hydrogen_treatment constr
_refine_ls_matrix_type full
_refine_ls_number_parameters 192
_refine_ls_number_reflns 3124
_refine_ls_number_restraints 0
_refine_ls_restrained_S_all 1.021
_refine_ls_R_factor_all 0.0635
_refine_ls_R_factor_gt 0.0447
_refine_ls_shift/su_max 0.001
_refine_ls_shift/su_mean 0.000
_refine_ls_structure_factor_coef Fsqd
_refine_ls_weighting_details 'w=1/[\s^2^(Fo^2^)+(0.0394P)^2^+3.2777P] where P=(Fo^2^+2Fc^2^)/3'
_refine_ls_weighting_scheme calc
_refine_ls_wR_factor_gt 0.0974
_refine_ls_wR_factor_ref 0.1082
_reflns_Friedel_coverage 0.000
_reflns_number_gt 2514
_reflns_number_total 3124
_reflns_threshold_expression 'I > 2\s(I)'
_cod_data_source_file d0ob01019g2.cif
_cod_data_source_block 22019265_0m
_cod_depositor_comments 'Adding full bibliography for 7157597.cif.'
_cod_database_code 7157597
_shelx_shelxl_version_number 2018/3
_shelx_space_group_comment
;
The symmetry employed for this shelxl refinement is uniquely defined
by the following loop, which should always be used as a source of
symmetry information in preference to the above space-group names.
They are only intended as comments.
;
_shelx_estimated_absorpt_t_max 0.974
_shelx_estimated_absorpt_t_min 0.936
_olex2_refinement_description
;
1. Fixed Uiso
 At 1.2 times of:
  All C(H) groups
 At 1.5 times of:
  All C(H,H,H) groups, All O(H) groups
2.a Aromatic/amide H refined with riding coordinates:
 C5(H5), C1(H1), C9(H9), C4(H4), C17(H17), C2(H2A), C16(H16), C15(H15), C14(H14)
2.b Idealised Me refined as rotating group:
 C7(H7A,H7B,H7C)
2.c Idealised tetrahedral OH refined as rotating group:
 O2(H2)
;
_olex2_submission_special_instructions 'No special instructions were received'

loop_
_space_group_symop_operation_xyz
'x, y, z'
'-x+1/2, -y, z+1/2'
'-x, y+1/2, -z+1/2'
'x+1/2, -y+1/2, -z'
'-x, -y, -z'
'x-1/2, y, -z-1/2'
'x, -y-1/2, z-1/2'
'-x-1/2, y-1/2, z'

loop_
_atom_site_label
_atom_site_type_symbol
_atom_site_fract_x
_atom_site_fract_y
_atom_site_fract_z
_atom_site_U_iso_or_equiv
_atom_site_adp_type
_atom_site_occupancy
_atom_site_site_symmetry_order
_atom_site_calc_flag
_atom_site_refinement_flags_posn
_atom_site_refinement_flags_adp
_atom_site_refinement_flags_occupancy
_atom_site_disorder_assembly
_atom_site_disorder_group
S1 S 0.27496(6) 0.42073(4) 0.55624(2) 0.01572(14) Uani 1 1 d . . . . .
O1 O 0.41827(19) 0.37403(12) 0.64131(5) 0.0220(3) Uani 1 1 d . . . . .
O2 O 0.6197(2) 0.41168(13) 0.70684(5) 0.0252(4) Uani 1 1 d . . . . .
H2 H 0.565347 0.370547 0.688952 0.038 Uiso 1 1 calc GR . . . .
N1 N 0.3529(2) 0.62338(14) 0.52630(5) 0.0168(4) Uani 1 1 d . . . . .
C5 C 0.2248(3) 0.58292(17) 0.44013(6) 0.0173(4) Uani 1 1 d . . . . .
H5 H 0.273872 0.656732 0.446679 0.021 Uiso 1 1 calc R . . . .
C8 C 0.2799(2) 0.52336(16) 0.51553(6) 0.0146(4) Uani 1 1 d . . . . .
C6 C 0.2114(2) 0.49841(16) 0.47240(6) 0.0142(4) Uani 1 1 d . . . . .
C12 C 0.4685(2) 0.56380(17) 0.66788(6) 0.0157(4) Uani 1 1 d . . . . .
C11 C 0.4181(2) 0.48071(17) 0.63397(6) 0.0158(4) Uani 1 1 d . . . . .
C1 C 0.1350(3) 0.39157(16) 0.46226(6) 0.0163(4) Uani 1 1 d . . . . .
H1 H 0.122366 0.333817 0.483985 0.020 Uiso 1 1 calc R . . . .
C9 C 0.4042(3) 0.62083(17) 0.56827(6) 0.0165(4) Uani 1 1 d . . . . .
H9 H 0.460444 0.685300 0.581452 0.020 Uiso 1 1 calc R . . . .
C10 C 0.3704(2) 0.52000(16) 0.59061(6) 0.0148(4) Uani 1 1 d . . . . .
C4 C 0.1670(3) 0.55985(17) 0.39863(6) 0.0174(4) Uani 1 1 d . . . . .
H4 H 0.177311 0.618089 0.377009 0.021 Uiso 1 1 calc R . . . .
C3 C 0.0941(3) 0.45246(17) 0.38819(6) 0.0172(4) Uani 1 1 d . . . . .
C17 C 0.4175(3) 0.68165(17) 0.66763(6) 0.0184(4) Uani 1 1 d . . . . .
H17 H 0.346194 0.709763 0.644884 0.022 Uiso 1 1 calc R . . . .
C2 C 0.0777(3) 0.36941(17) 0.42085(6) 0.0175(4) Uani 1 1 d . . . . .
H2A H 0.026208 0.296266 0.414447 0.021 Uiso 1 1 calc R . . . .
C13 C 0.5693(3) 0.52379(17) 0.70291(6) 0.0181(4) Uani 1 1 d . . . . .
C16 C 0.4692(3) 0.75673(18) 0.69979(6) 0.0218(4) Uani 1 1 d . . . . .
H16 H 0.431593 0.835504 0.699543 0.026 Uiso 1 1 calc R . . . .
C15 C 0.5771(3) 0.71656(19) 0.73273(7) 0.0229(5) Uani 1 1 d . . . . .
H15 H 0.617045 0.769098 0.754230 0.027 Uiso 1 1 calc R . . . .
C14 C 0.6261(3) 0.6015(2) 0.73434(6) 0.0225(5) Uani 1 1 d . . . . .
H14 H 0.699148 0.574948 0.757017 0.027 Uiso 1 1 calc R . . . .
C7 C 0.0327(3) 0.42627(19) 0.34309(7) 0.0246(5) Uani 1 1 d . . . . .
H7A H -0.094487 0.429542 0.342165 0.037 Uiso 1 1 calc GR . . . .
H7B H 0.071654 0.348278 0.334669 0.037 Uiso 1 1 calc GR . . . .
H7C H 0.080796 0.483928 0.323076 0.037 Uiso 1 1 calc GR . . . .

loop_
_atom_site_aniso_label
_atom_site_aniso_U_11
_atom_site_aniso_U_22
_atom_site_aniso_U_33
_atom_site_aniso_U_23
_atom_site_aniso_U_13
_atom_site_aniso_U_12
S1 0.0195(3) 0.0126(2) 0.0151(2) -0.00025(17) -0.00014(18) -0.00170(19)
O1 0.0287(8) 0.0146(7) 0.0228(7) 0.0018(6) -0.0013(6) -0.0005(6)
O2 0.0313(9) 0.0236(8) 0.0207(8) 0.0043(6) -0.0030(6) 0.0059(7)
N1 0.0182(9) 0.0152(8) 0.0170(8) -0.0012(6) 0.0008(7) -0.0012(7)
C5 0.0178(10) 0.0154(9) 0.0188(10) 0.0001(8) 0.0005(8) -0.0014(8)
C8 0.0143(9) 0.0140(9) 0.0156(9) 0.0009(7) 0.0028(7) 0.0020(7)
C6 0.0145(9) 0.0139(9) 0.0143(8) -0.0011(7) 0.0014(7) 0.0019(7)
C12 0.0150(9) 0.0186(10) 0.0136(9) 0.0013(7) 0.0025(7) -0.0017(8)
C11 0.0133(9) 0.0161(10) 0.0180(9) 0.0009(7) 0.0020(7) 0.0001(7)
C1 0.0185(10) 0.0135(9) 0.0168(9) 0.0014(7) 0.0016(8) 0.0015(7)
C9 0.0169(10) 0.0156(9) 0.0171(9) -0.0020(7) 0.0005(7) -0.0009(8)
C10 0.0152(9) 0.0126(9) 0.0165(9) -0.0026(7) 0.0013(7) 0.0012(7)
C4 0.0174(10) 0.0177(10) 0.0169(9) 0.0041(7) 0.0019(8) 0.0007(8)
C3 0.0151(10) 0.0196(10) 0.0168(9) -0.0022(8) 0.0007(8) 0.0034(8)
C17 0.0201(10) 0.0191(10) 0.0159(9) 0.0017(7) 0.0025(8) -0.0012(8)
C2 0.0188(10) 0.0138(9) 0.0198(10) -0.0026(7) 0.0002(8) -0.0001(8)
C13 0.0166(10) 0.0212(10) 0.0164(9) 0.0027(8) 0.0040(7) -0.0003(8)
C16 0.0256(11) 0.0172(10) 0.0225(10) -0.0032(8) 0.0061(9) -0.0034(8)
C15 0.0199(11) 0.0304(12) 0.0183(10) -0.0070(8) 0.0040(8) -0.0060(9)
C14 0.0173(11) 0.0357(13) 0.0145(9) 0.0005(8) 0.0011(8) -0.0006(9)
C7 0.0265(11) 0.0285(11) 0.0187(10) 0.0005(9) -0.0027(9) -0.0042(9)

loop_
_atom_type_symbol
_atom_type_description
_atom_type_scat_dispersion_real
_atom_type_scat_dispersion_imag
_atom_type_scat_source
C C 0.0033 0.0016 'International Tables Vol C Tables 4.2.6.8 and 6.1.1.4'
H H 0.0000 0.0000 'International Tables Vol C Tables 4.2.6.8 and 6.1.1.4'
N N 0.0061 0.0033 'International Tables Vol C Tables 4.2.6.8 and 6.1.1.4'
O O 0.0106 0.0060 'International Tables Vol C Tables 4.2.6.8 and 6.1.1.4'
S S 0.1246 0.1234 'International Tables Vol C Tables 4.2.6.8 and 6.1.1.4'

loop_
_geom_angle_atom_site_label_1
_geom_angle_atom_site_label_2
_geom_angle_atom_site_label_3
_geom_angle
_geom_angle_site_symmetry_1
_geom_angle_site_symmetry_3
_geom_angle_publ_flag
C10 S1 C8 89.45(9) . . ?
C13 O2 H2 109.5 . . ?
C8 N1 C9 110.26(16) . . ?
C6 C5 H5 119.8 . . ?
C4 C5 H5 119.8 . . ?
C4 C5 C6 120.48(18) . . ?
N1 C8 S1 114.72(14) . . ?
N1 C8 C6 123.60(17) . . ?
C6 C8 S1 121.67(14) . . ?
C5 C6 C8 119.36(17) . . ?
C1 C6 C5 118.73(18) . . ?
C1 C6 C8 121.91(17) . . ?
C17 C12 C11 123.05(18) . . ?
C17 C12 C13 118.04(18) . . ?
C13 C12 C11 118.89(17) . . ?
O1 C11 C12 120.47(17) . . ?
O1 C11 C10 118.08(17) . . ?
C10 C11 C12 121.43(17) . . ?
C6 C1 H1 119.8 . . ?
C2 C1 C6 120.36(18) . . ?
C2 C1 H1 119.8 . . ?
N1 C9 H9 121.8 . . ?
N1 C9 C10 116.42(18) . . ?
C10 C9 H9 121.8 . . ?
C11 C10 S1 118.02(14) . . ?
C9 C10 S1 109.09(14) . . ?
C9 C10 C11 132.40(18) . . ?
C5 C4 H4 119.5 . . ?
C5 C4 C3 120.93(18) . . ?
C3 C4 H4 119.5 . . ?
C4 C3 C2 118.22(18) . . ?
C4 C3 C7 121.27(18) . . ?
C2 C3 C7 120.51(18) . . ?
C12 C17 H17 119.4 . . ?
C16 C17 C12 121.13(19) . . ?
C16 C17 H17 119.4 . . ?
C1 C2 C3 121.26(18) . . ?
C1 C2 H2A 119.4 . . ?
C3 C2 H2A 119.4 . . ?
O2 C13 C12 122.55(18) . . ?
O2 C13 C14 117.25(18) . . ?
C14 C13 C12 120.16(19) . . ?
C17 C16 H16 120.2 . . ?
C17 C16 C15 119.66(19) . . ?
C15 C16 H16 120.2 . . ?
C16 C15 H15 119.7 . . ?
C14 C15 C16 120.53(19) . . ?
C14 C15 H15 119.7 . . ?
C13 C14 H14 119.9 . . ?
C15 C14 C13 120.3(2) . . ?
C15 C14 H14 119.9 . . ?
C3 C7 H7A 109.5 . . ?
C3 C7 H7B 109.5 . . ?
C3 C7 H7C 109.5 . . ?
H7A C7 H7B 109.5 . . ?
H7A C7 H7C 109.5 . . ?
H7B C7 H7C 109.5 . . ?

loop_
_geom_bond_atom_site_label_1
_geom_bond_atom_site_label_2
_geom_bond_distance
_geom_bond_site_symmetry_2
_geom_bond_publ_flag
S1 C8 1.7267(19) . ?
S1 C10 1.7242(19) . ?
O1 C11 1.246(2) . ?
O2 H2 0.8400 . ?
O2 C13 1.350(2) . ?
N1 C8 1.322(2) . ?
N1 C9 1.359(2) . ?
C5 H5 0.9500 . ?
C5 C6 1.397(3) . ?
C5 C4 1.386(3) . ?
C8 C6 1.465(3) . ?
C6 C1 1.396(3) . ?
C12 C11 1.472(3) . ?
C12 C17 1.409(3) . ?
C12 C13 1.411(3) . ?
C11 C10 1.464(3) . ?
C1 H1 0.9500 . ?
C1 C2 1.380(3) . ?
C9 H9 0.9500 . ?
C9 C10 1.374(3) . ?
C4 H4 0.9500 . ?
C4 C3 1.393(3) . ?
C3 C2 1.396(3) . ?
C3 C7 1.506(3) . ?
C17 H17 0.9500 . ?
C17 C16 1.376(3) . ?
C2 H2A 0.9500 . ?
C13 C14 1.392(3) . ?
C16 H16 0.9500 . ?
C16 C15 1.394(3) . ?
C15 H15 0.9500 . ?
C15 C14 1.375(3) . ?
C14 H14 0.9500 . ?
C7 H7A 0.9800 . ?
C7 H7B 0.9800 . ?
C7 H7C 0.9800 . ?
